data_4038093
loop_
_publ_author_name
'Tong, Guanghu'
'Ding, Zhengwei'
'Liu, Zhi'
'Ding, You-Song'
'Xu, Liang'
'Zhang, Hailong'
'Li, Pengfei'

_publ_section_title
;
 Total Synthesis of Prostratin, a Bioactive Tigliane Diterpenoid: Access
 to Multi-Stereocenter Cyclohexanes from a Phenol.
;
_journal_issue 7
_journal_name_full 'The Journal of organic chemistry'
_journal_page_first 4813
_journal_page_last 4837
_journal_paper_doi 10.1021/acs.joc.0c00022
_journal_volume 85
_journal_year 2020
_chemical_formula_moiety 'C15 H20 O3'
_chemical_formula_sum 'C15 H20 O3'
_chemical_formula_weight 248.31
_space_group_crystal_system monoclinic
_space_group_IT_number 14
_space_group_name_Hall '-P 2yn'
_space_group_name_H-M_alt 'P 1 21/n 1'
_atom_sites_solution_hydrogens geom
_atom_sites_solution_primary direct
_audit_creation_date 2018-04-13
_audit_creation_method
;
Olex2 1.2
(compiled 2018.04.03 svn.r3497 for OlexSys, GUI svn.r5486)
;
_cell_angle_alpha 90
_cell_angle_beta 101.1800(10)
_cell_angle_gamma 90
_cell_formula_units_Z 4
_cell_length_a 7.8382(5)
_cell_length_b 16.7731(11)
_cell_length_c 9.7678(6)
_cell_measurement_reflns_used 9550
_cell_measurement_temperature 100(2)
_cell_measurement_theta_max 27.50
_cell_measurement_theta_min 2.43
_cell_volume 1259.81(14)
_computing_molecular_graphics 'Olex2 (Dolomanov et al., 2009)'
_computing_publication_material 'Olex2 (Dolomanov et al., 2009)'
_computing_structure_refinement 'XL (Sheldrick, 2008)'
_computing_structure_solution 'SIR2004 (Burla et al.,  2007)'
_diffrn_ambient_temperature 100.15
_diffrn_measured_fraction_theta_full 1.000
_diffrn_measured_fraction_theta_max 0.999
_diffrn_measurement_device_type 'CCD area detector'
_diffrn_measurement_method 'phi and omega scans'
_diffrn_radiation_monochromator graphite
_diffrn_radiation_type MoK\a
_diffrn_radiation_wavelength 0.71073
_diffrn_reflns_av_R_equivalents 0.0156
_diffrn_reflns_av_unetI/netI 0.0108
_diffrn_reflns_Laue_measured_fraction_full 1.000
_diffrn_reflns_Laue_measured_fraction_max 0.999
_diffrn_reflns_limit_h_max 10
_diffrn_reflns_limit_h_min -9
_diffrn_reflns_limit_k_max 21
_diffrn_reflns_limit_k_min -21
_diffrn_reflns_limit_l_max 12
_diffrn_reflns_limit_l_min -12
_diffrn_reflns_number 16098
_diffrn_reflns_point_group_measured_fraction_full 1.000
_diffrn_reflns_point_group_measured_fraction_max 0.999
_diffrn_reflns_theta_full 25.242
_diffrn_reflns_theta_max 27.505
_diffrn_reflns_theta_min 2.429
_exptl_absorpt_coefficient_mu 0.090
_exptl_absorpt_correction_type none
_exptl_crystal_colour colorless
_exptl_crystal_density_diffrn 1.309
_exptl_crystal_description block
_exptl_crystal_F_000 536
_exptl_crystal_size_max 0.346
_exptl_crystal_size_mid 0.332
_exptl_crystal_size_min 0.159
_refine_diff_density_max 0.450
_refine_diff_density_min -0.210
_refine_diff_density_rms 0.044
_refine_ls_extinction_method none
_refine_ls_goodness_of_fit_ref 1.039
_refine_ls_hydrogen_treatment constr
_refine_ls_matrix_type full
_refine_ls_number_parameters 165
_refine_ls_number_reflns 2896
_refine_ls_number_restraints 0
_refine_ls_restrained_S_all 1.039
_refine_ls_R_factor_all 0.0394
_refine_ls_R_factor_gt 0.0363
_refine_ls_shift/su_max 0.004
_refine_ls_shift/su_mean 0.001
_refine_ls_structure_factor_coef Fsqd
_refine_ls_weighting_details 'w=1/[\s^2^(Fo^2^)+(0.0537P)^2^+0.5172P] where P=(Fo^2^+2Fc^2^)/3'
_refine_ls_weighting_scheme calc
_refine_ls_wR_factor_gt 0.0947
_refine_ls_wR_factor_ref 0.0975
_reflns_Friedel_coverage 0.000
_reflns_number_gt 2651
_reflns_number_total 2896
_reflns_threshold_expression 'I > 2\s(I)'
_cod_data_source_file jo0c00022_si_002.cif
_cod_data_source_block 1
_cod_depositor_comments 'Adding full bibliography for 4038084--4038097.cif.'
_cod_database_code 4038093
_shelx_shelxl_version_number 2014/7
_shelx_space_group_comment
;
The symmetry employed for this shelxl refinement is uniquely defined
by the following loop, which should always be used as a source of
symmetry information in preference to the above space-group names.
They are only intended as comments.
;
_olex2_refinement_description
;
1. Fixed Uiso
 At 1.2 times of:
  All C(H) groups, All C(H,H) groups
 At 1.5 times of:
  All C(H,H,H) groups, All O(H) groups
2.a Ternary CH refined with riding coordinates:
 C2(H2A), C8(H8)
2.b Secondary CH2 refined with riding coordinates:
 C3(H3A,H3B), C5(H5A,H5B), C9(H9A,H9B), C10(H10A,H10B), C11(H11A,H11B),
 C13(H13A,H13B)
2.c Aromatic/amide H refined with riding coordinates:
 C14(H14), C15(H15)
2.d Idealised Me refined as rotating group:
 C1(H1A,H1B,H1C)
2.e Idealised tetrahedral OH refined as rotating group:
 O2(H2)
;
_olex2_submission_special_instructions 'No special instructions were received'

loop_
_space_group_symop_operation_xyz
'x, y, z'
'-x+1/2, y+1/2, -z+1/2'
'-x, -y, -z'
'x-1/2, -y-1/2, z-1/2'

loop_
_atom_site_label
_atom_site_type_symbol
_atom_site_fract_x
_atom_site_fract_y
_atom_site_fract_z
_atom_site_U_iso_or_equiv
_atom_site_adp_type
_atom_site_occupancy
_atom_site_site_symmetry_order
_atom_site_calc_flag
_atom_site_refinement_flags_posn
_atom_site_refinement_flags_adp
_atom_site_refinement_flags_occupancy
_atom_site_disorder_assembly
_atom_site_disorder_group
O1 O -0.10031(9) 0.12811(4) 0.31586(7) 0.01308(17) Uani 1 1 d . . . . .
O2 O -0.04478(9) 0.21001(5) -0.01037(7) 0.01482(17) Uani 1 1 d . . . . .
H2 H 0.0429 0.2032 -0.0467 0.022 Uiso 1 1 calc GR . . . .
O3 O -0.23521(10) 0.33079(5) 0.39209(8) 0.01848(18) Uani 1 1 d . . . . .
C1 C 0.22948(13) 0.30309(6) 0.15112(11) 0.0160(2) Uani 1 1 d . . . . .
H1A H 0.1793 0.3297 0.0632 0.024 Uiso 1 1 calc GR . . . .
H1B H 0.3079 0.2605 0.1330 0.024 Uiso 1 1 calc GR . . . .
H1C H 0.2947 0.3419 0.2159 0.024 Uiso 1 1 calc GR . . . .
C2 C 0.08300(12) 0.26717(6) 0.21568(10) 0.0116(2) Uani 1 1 d . . . . .
H2A H 0.1335 0.2507 0.3136 0.014 Uiso 1 1 calc R . . . .
C3 C -0.05321(13) 0.33294(6) 0.22122(11) 0.0140(2) Uani 1 1 d . . . . .
H3A H 0.0033 0.3788 0.2758 0.017 Uiso 1 1 calc R . . . .
H3B H -0.1013 0.3517 0.1254 0.017 Uiso 1 1 calc R . . . .
C4 C -0.19782(13) 0.30209(6) 0.28701(11) 0.0135(2) Uani 1 1 d . . . . .
C5 C -0.29278(13) 0.23230(6) 0.21213(11) 0.0160(2) Uani 1 1 d . . . . .
H5A H -0.3623 0.2506 0.1220 0.019 Uiso 1 1 calc R . . . .
H5B H -0.3742 0.2107 0.2686 0.019 Uiso 1 1 calc R . . . .
C6 C -0.16997(13) 0.16601(6) 0.18465(10) 0.0120(2) Uani 1 1 d . . . . .
C7 C -0.00037(12) 0.19292(6) 0.13550(10) 0.0110(2) Uani 1 1 d . . . . .
C8 C 0.10952(13) 0.11528(6) 0.16986(10) 0.0118(2) Uani 1 1 d . . . . .
H8 H 0.0974 0.0826 0.0829 0.014 Uiso 1 1 calc R . . . .
C9 C 0.30364(13) 0.11848(6) 0.23967(11) 0.0155(2) Uani 1 1 d . . . . .
H9A H 0.3788 0.1147 0.1693 0.019 Uiso 1 1 calc R . . . .
H9B H 0.3312 0.1683 0.2937 0.019 Uiso 1 1 calc R . . . .
C10 C 0.32702(14) 0.04556(7) 0.33606(12) 0.0201(2) Uani 1 1 d . . . . .
H10A H 0.4334 0.0504 0.4091 0.024 Uiso 1 1 calc R . . . .
H10B H 0.3332 -0.0042 0.2827 0.024 Uiso 1 1 calc R . . . .
C11 C 0.16288(14) 0.04749(7) 0.39973(11) 0.0183(2) Uani 1 1 d . . . . .
H11A H 0.1405 -0.0053 0.4381 0.022 Uiso 1 1 calc R . . . .
H11B H 0.1734 0.0878 0.4749 0.022 Uiso 1 1 calc R . . . .
C12 C 0.01885(13) 0.06984(6) 0.27660(10) 0.0131(2) Uani 1 1 d . . . . .
C13 C -0.08909(14) -0.00115(6) 0.21124(11) 0.0165(2) Uani 1 1 d . . . . .
H13A H -0.0150 -0.0379 0.1690 0.020 Uiso 1 1 calc R . . . .
H13B H -0.1350 -0.0306 0.2841 0.020 Uiso 1 1 calc R . . . .
C14 C -0.23745(14) 0.02779(7) 0.10105(11) 0.0168(2) Uani 1 1 d . . . . .
H14 H -0.3077 -0.0096 0.0423 0.020 Uiso 1 1 calc R . . . .
C15 C -0.27106(13) 0.10527(6) 0.08521(11) 0.0150(2) Uani 1 1 d . . . . .
H15 H -0.3595 0.1229 0.0107 0.018 Uiso 1 1 calc R . . . .

loop_
_atom_site_aniso_label
_atom_site_aniso_U_11
_atom_site_aniso_U_22
_atom_site_aniso_U_33
_atom_site_aniso_U_23
_atom_site_aniso_U_13
_atom_site_aniso_U_12
O1 0.0140(3) 0.0149(4) 0.0110(3) -0.0009(3) 0.0040(3) -0.0007(3)
O2 0.0137(4) 0.0215(4) 0.0093(3) 0.0014(3) 0.0024(3) 0.0018(3)
O3 0.0214(4) 0.0170(4) 0.0194(4) -0.0024(3) 0.0097(3) 0.0008(3)
C1 0.0129(5) 0.0159(5) 0.0201(5) 0.0011(4) 0.0051(4) -0.0019(4)
C2 0.0106(4) 0.0121(4) 0.0124(4) 0.0003(3) 0.0027(4) 0.0002(3)
C3 0.0142(5) 0.0125(5) 0.0161(5) 0.0015(3) 0.0047(4) 0.0011(4)
C4 0.0123(4) 0.0122(5) 0.0161(5) 0.0021(4) 0.0028(4) 0.0037(3)
C5 0.0104(5) 0.0184(5) 0.0199(5) -0.0036(4) 0.0047(4) 0.0003(4)
C6 0.0101(4) 0.0141(5) 0.0121(4) -0.0016(3) 0.0027(4) -0.0008(3)
C7 0.0096(4) 0.0138(5) 0.0098(4) 0.0001(3) 0.0022(3) 0.0002(3)
C8 0.0111(4) 0.0125(4) 0.0120(4) -0.0006(3) 0.0027(4) 0.0001(3)
C9 0.0105(4) 0.0159(5) 0.0198(5) 0.0005(4) 0.0021(4) 0.0015(4)
C10 0.0167(5) 0.0180(5) 0.0239(6) 0.0032(4) -0.0001(4) 0.0036(4)
C11 0.0200(5) 0.0182(5) 0.0155(5) 0.0026(4) 0.0003(4) -0.0004(4)
C12 0.0142(5) 0.0124(5) 0.0130(5) -0.0003(3) 0.0035(4) -0.0008(4)
C13 0.0186(5) 0.0136(5) 0.0174(5) -0.0013(4) 0.0039(4) -0.0033(4)
C14 0.0147(5) 0.0191(5) 0.0168(5) -0.0058(4) 0.0037(4) -0.0054(4)
C15 0.0103(4) 0.0211(5) 0.0136(5) -0.0037(4) 0.0021(4) -0.0025(4)

loop_
_atom_type_symbol
_atom_type_description
_atom_type_scat_dispersion_real
_atom_type_scat_dispersion_imag
_atom_type_scat_source
C C 0.0033 0.0016 'International Tables Vol C Tables 4.2.6.8 and 6.1.1.4'
H H 0.0000 0.0000 'International Tables Vol C Tables 4.2.6.8 and 6.1.1.4'
O O 0.0106 0.0060 'International Tables Vol C Tables 4.2.6.8 and 6.1.1.4'

loop_
_geom_angle_atom_site_label_1
_geom_angle_atom_site_label_2
_geom_angle_atom_site_label_3
_geom_angle
_geom_angle_site_symmetry_1
_geom_angle_site_symmetry_3
_geom_angle_publ_flag
C6 O1 C12 102.37(7) . . ?
C1 C2 C3 108.13(8) . . ?
C1 C2 C7 112.58(8) . . ?
C3 C2 C7 111.47(8) . . ?
C4 C3 C2 110.73(8) . . ?
O3 C4 C3 123.34(9) . . ?
O3 C4 C5 122.75(9) . . ?
C3 C4 C5 113.91(9) . . ?
C4 C5 C6 112.57(8) . . ?
O1 C6 C5 107.94(8) . . ?
O1 C6 C7 101.67(7) . . ?
O1 C6 C15 109.48(8) . . ?
C5 C6 C7 116.46(8) . . ?
C15 C6 C5 109.38(8) . . ?
C15 C6 C7 111.46(8) . . ?
O2 C7 C2 109.92(8) . . ?
O2 C7 C6 107.86(8) . . ?
O2 C7 C8 113.54(8) . . ?
C2 C7 C6 112.18(8) . . ?
C2 C7 C8 113.66(8) . . ?
C8 C7 C6 99.18(7) . . ?
C7 C8 C12 104.24(7) . . ?
C9 C8 C7 121.44(8) . . ?
C9 C8 C12 104.96(8) . . ?
C10 C9 C8 103.53(8) . . ?
C9 C10 C11 102.85(8) . . ?
C12 C11 C10 103.64(8) . . ?
O1 C12 C8 104.22(7) . . ?
O1 C12 C11 111.82(8) . . ?
O1 C12 C13 107.59(8) . . ?
C11 C12 C8 106.35(8) . . ?
C13 C12 C8 112.75(8) . . ?
C13 C12 C11 113.75(9) . . ?
C14 C13 C12 109.67(8) . . ?
C15 C14 C13 120.48(9) . . ?
C14 C15 C6 120.93(10) . . ?

loop_
_geom_bond_atom_site_label_1
_geom_bond_atom_site_label_2
_geom_bond_distance
_geom_bond_site_symmetry_2
_geom_bond_publ_flag
O1 C6 1.4400(12) . ?
O1 C12 1.4538(12) . ?
O2 C7 1.4287(11) . ?
O3 C4 1.2197(13) . ?
C1 C2 1.5361(13) . ?
C2 C3 1.5435(13) . ?
C2 C7 1.5469(13) . ?
C3 C4 1.4993(14) . ?
C4 C5 1.4994(14) . ?
C5 C6 1.5282(13) . ?
C6 C7 1.5649(13) . ?
C6 C15 1.5201(14) . ?
C7 C8 1.5615(13) . ?
C8 C9 1.5430(14) . ?
C8 C12 1.5686(13) . ?
C9 C10 1.5326(15) . ?
C10 C11 1.5341(16) . ?
C11 C12 1.5280(14) . ?
C12 C13 1.5270(14) . ?
C13 C14 1.5037(15) . ?
C14 C15 1.3291(16) . ?
